data_1566729
loop_
_publ_author_name
'Abdallah, Amira E. M.'
'Elgemeie, Galal H.'
'Jones, Peter G.'

_publ_section_title
;
 3-(Benzo[<i>d</i>]thiazol-2-yl)-2<i>H</i>-chromen-2-one
;
_journal_coeditor_code XI4003
_journal_issue 3
_journal_name_full IUCrData
_journal_page_first x220332
_journal_paper_doi 10.1107/S2414314622003327
_journal_volume 7
_journal_year 2022
_chemical_formula_iupac 'C16 H9 N O2 S'
_chemical_formula_moiety 'C16 H9 N O2 S'
_chemical_formula_sum 'C16 H9 N O2 S'
_chemical_formula_weight 279.30
_chemical_name_systematic
;
3-(Benzo[<i>d</i>]thiazol-2-yl)-2<i>H</i>-chromen-2-one
;
_space_group_crystal_system monoclinic
_space_group_IT_number 14
_space_group_name_Hall '-P 2ybc'
_space_group_name_H-M_alt 'P 1 21/c 1'
_atom_sites_solution_hydrogens geom
_atom_sites_solution_primary dual
_audit_creation_method SHELXL-2018/3
_cell_angle_alpha 90
_cell_angle_beta 91.911(2)
_cell_angle_gamma 90
_cell_formula_units_Z 4
_cell_length_a 4.60717(11)
_cell_length_b 20.7275(5)
_cell_length_c 12.6444(3)
_cell_measurement_reflns_used 20622
_cell_measurement_temperature 100(2)
_cell_measurement_theta_max 76.8370
_cell_measurement_theta_min 4.0700
_cell_volume 1206.81(5)
_computing_cell_refinement
;
CrysAlisPro (Rigaku OD, 2021)
;
_computing_data_collection
;
CrysAlisPro (Rigaku OD, 2021)
;
_computing_data_reduction
;
CrysAlisPro (Rigaku OD, 2021)
;
_computing_molecular_graphics
;
XP (Siemens, 1994)
;
_computing_publication_material
;
<i>SHELXL2018/3</i> (Sheldrick, 2015a)
;
_computing_structure_refinement
;
<i>SHELXL2018/3</i> (Sheldrick, 2015a)
;
_computing_structure_solution
;
SHELXT (Sheldrick, 2015b)
;
_diffrn_ambient_temperature 100(2)
_diffrn_detector_area_resol_mean 10.0000
_diffrn_measured_fraction_theta_full 0.999
_diffrn_measured_fraction_theta_max 0.991
_diffrn_measurement_device_type 'XtaLAB Synergy'
_diffrn_measurement_method '\w scans'
_diffrn_radiation_type CuK\a
_diffrn_radiation_wavelength 1.54184
_diffrn_reflns_av_R_equivalents 0.0677
_diffrn_reflns_av_unetI/netI 0.0195
_diffrn_reflns_limit_h_max 5
_diffrn_reflns_limit_h_min -5
_diffrn_reflns_limit_k_max 26
_diffrn_reflns_limit_k_min -24
_diffrn_reflns_limit_l_max 15
_diffrn_reflns_limit_l_min -15
_diffrn_reflns_number 49602
_diffrn_reflns_theta_full 77.000
_diffrn_reflns_theta_max 77.926
_diffrn_reflns_theta_min 4.097
_diffrn_source 'micro-focus sealed X-ray tube'
_exptl_absorpt_coefficient_mu 2.385
_exptl_absorpt_correction_T_max 1.00000
_exptl_absorpt_correction_T_min 0.69597
_exptl_absorpt_correction_type multi-scan
_exptl_absorpt_process_details
;
(CrysAlisPro; Rigaku OD, 2021)
;
_exptl_crystal_colour 'pale yellow'
_exptl_crystal_density_diffrn 1.537
_exptl_crystal_description needle
_exptl_crystal_F_000 576
_exptl_crystal_size_max 0.04
_exptl_crystal_size_mid 0.01
_exptl_crystal_size_min 0.01
_refine_diff_density_max 0.446
_refine_diff_density_min -0.427
_refine_ls_extinction_method none
_refine_ls_goodness_of_fit_ref 1.248
_refine_ls_hydrogen_treatment constr
_refine_ls_matrix_type full
_refine_ls_number_parameters 181
_refine_ls_number_reflns 2547
_refine_ls_number_restraints 0
_refine_ls_restrained_S_all 1.248
_refine_ls_R_factor_all 0.0497
_refine_ls_R_factor_gt 0.0491
_refine_ls_shift/su_max 0.001
_refine_ls_shift/su_mean 0.000
_refine_ls_structure_factor_coef Fsqd
_refine_ls_weighting_details 'w=1/[\s^2^(Fo^2^)+(0.0479P)^2^+1.2289P] where P=(Fo^2^+2Fc^2^)/3'
_refine_ls_weighting_scheme calc
_refine_ls_wR_factor_gt 0.1194
_refine_ls_wR_factor_ref 0.1197
_reflns_number_gt 2528
_reflns_number_total 2547
_reflns_threshold_expression 'I > 2\s(I)'
_cod_data_source_file xi4003sup1.cif
_cod_data_source_block I
_cod_original_sg_symbol_H-M 'P 21/c'
_cod_database_code 1566729
_shelx_space_group_comment
;
The symmetry employed for this shelxl refinement is uniquely defined
by the following loop, which should always be used as a source of
symmetry information in preference to the above space-group names.
They are only intended as comments.
;
_shelx_estimated_absorpt_t_min 0.911
_shelx_estimated_absorpt_t_max 0.977

loop_
_space_group_symop_operation_xyz
'x, y, z'
'-x, y+1/2, -z+1/2'
'-x, -y, -z'
'x, -y-1/2, z-1/2'

loop_
_atom_site_type_symbol
_atom_site_label
_atom_site_fract_x
_atom_site_fract_y
_atom_site_fract_z
_atom_site_U_iso_or_equiv
_atom_site_adp_type
_atom_site_calc_flag
_atom_site_occupancy
_atom_site_disorder_assembly
_atom_site_disorder_group
S S1 -0.03347(11) 0.58024(2) 0.44385(4) 0.01871(16) Uani d 1 . .
C C2 0.1290(5) 0.63202(10) 0.35289(16) 0.0179(4) Uani d 1 . .
N N3 0.0429(4) 0.62471(9) 0.25396(14) 0.0190(4) Uani d 1 . .
C C3A -0.1604(5) 0.57600(10) 0.24410(17) 0.0197(4) Uani d 1 . .
C C4 -0.3012(5) 0.55593(11) 0.14936(17) 0.0227(5) Uani d 1 . .
H H4 -0.257833 0.575871 0.084112 0.027 Uiso calc 1 . .
C C5 -0.5025(5) 0.50703(11) 0.15244(18) 0.0238(5) Uani d 1 . .
H H5 -0.600561 0.493791 0.088821 0.029 Uiso calc 1 . .
C C6 -0.5657(5) 0.47627(11) 0.24818(18) 0.0230(5) Uani d 1 . .
H H6 -0.704244 0.442317 0.248094 0.028 Uiso calc 1 . .
C C7 -0.4295(5) 0.49470(10) 0.34205(18) 0.0208(4) Uani d 1 . .
H H7 -0.471183 0.473769 0.406635 0.025 Uiso calc 1 . .
C C7A -0.2284(5) 0.54501(10) 0.33950(16) 0.0189(4) Uani d 1 . .
C C8 0.3479(4) 0.67984(10) 0.38551(16) 0.0174(4) Uani d 1 . .
C C9 0.4134(5) 0.68882(10) 0.49914(16) 0.0186(4) Uani d 1 . .
C C10 0.7662(5) 0.76940(10) 0.45552(16) 0.0174(4) Uani d 1 . .
C C11 0.9720(5) 0.81249(10) 0.49547(16) 0.0200(4) Uani d 1 . .
H H11 1.009311 0.816281 0.569554 0.024 Uiso calc 1 . .
C C12 1.1223(5) 0.84998(10) 0.42467(17) 0.0208(4) Uani d 1 . .
H H12 1.262170 0.880282 0.450509 0.025 Uiso calc 1 . .
C C13 1.0693(5) 0.84351(10) 0.31510(17) 0.0202(4) Uani d 1 . .
H H13 1.174863 0.869054 0.267249 0.024 Uiso calc 1 . .
C C14 0.8647(5) 0.80021(10) 0.27695(16) 0.0191(4) Uani d 1 . .
H H14 0.830301 0.796009 0.202773 0.023 Uiso calc 1 . .
C C15 0.7059(4) 0.76208(10) 0.34688(16) 0.0173(4) Uani d 1 . .
C C16 0.4906(4) 0.71565(10) 0.31393(16) 0.0173(4) Uani d 1 . .
H H16 0.447058 0.709837 0.240584 0.021 Uiso calc 1 . .
O O1 0.6178(3) 0.73370(7) 0.52821(11) 0.0198(3) Uani d 1 . .
O O2 0.2995(4) 0.65973(8) 0.56960(12) 0.0247(4) Uani d 1 . .

loop_
_atom_site_aniso_label
_atom_site_aniso_U_11
_atom_site_aniso_U_22
_atom_site_aniso_U_33
_atom_site_aniso_U_12
_atom_site_aniso_U_13
_atom_site_aniso_U_23
S1 0.0214(3) 0.0199(3) 0.0150(3) -0.00055(19) 0.00235(18) 0.00232(18)
C2 0.0205(10) 0.0179(10) 0.0156(9) 0.0036(8) 0.0022(7) 0.0008(7)
N3 0.0211(9) 0.0194(9) 0.0166(8) -0.0004(7) 0.0017(7) -0.0005(7)
C3A 0.0209(10) 0.0180(10) 0.0203(10) 0.0004(8) 0.0033(8) -0.0002(8)
C4 0.0265(11) 0.0241(11) 0.0175(10) -0.0013(9) 0.0009(8) -0.0015(8)
C5 0.0268(11) 0.0234(11) 0.0213(11) -0.0010(9) 0.0017(8) -0.0048(8)
C6 0.0212(11) 0.0182(10) 0.0300(12) -0.0016(8) 0.0042(9) -0.0026(9)
C7 0.0212(10) 0.0180(10) 0.0237(11) 0.0006(8) 0.0059(8) 0.0014(8)
C7A 0.0210(10) 0.0180(10) 0.0178(10) 0.0034(8) 0.0026(8) 0.0011(8)
C8 0.0190(10) 0.0190(10) 0.0142(9) 0.0034(8) 0.0002(7) -0.0005(7)
C9 0.0207(10) 0.0204(10) 0.0149(9) 0.0024(8) 0.0021(8) -0.0003(8)
C10 0.0200(10) 0.0171(10) 0.0153(9) 0.0017(8) 0.0026(7) 0.0004(7)
C11 0.0236(11) 0.0206(10) 0.0158(9) 0.0034(8) -0.0005(8) -0.0034(8)
C12 0.0217(10) 0.0191(10) 0.0214(10) 0.0002(8) -0.0010(8) -0.0023(8)
C13 0.0221(10) 0.0193(10) 0.0194(10) 0.0017(8) 0.0024(8) 0.0013(8)
C14 0.0229(10) 0.0199(10) 0.0145(9) 0.0021(8) 0.0012(8) 0.0008(8)
C15 0.0201(10) 0.0169(10) 0.0147(10) 0.0027(8) -0.0004(7) 0.0001(7)
C16 0.0192(10) 0.0197(10) 0.0130(9) 0.0026(8) 0.0007(7) -0.0002(7)
O1 0.0242(8) 0.0227(8) 0.0125(7) -0.0010(6) 0.0010(6) 0.0005(6)
O2 0.0303(8) 0.0281(8) 0.0157(7) -0.0034(7) 0.0030(6) 0.0022(6)

loop_
_atom_type_symbol
_atom_type_description
_atom_type_scat_dispersion_real
_atom_type_scat_dispersion_imag
_atom_type_scat_source
C C 0.0181 0.0091 'International Tables Vol C Tables 4.2.6.8 and 6.1.1.4'
H H 0.0000 0.0000 'International Tables Vol C Tables 4.2.6.8 and 6.1.1.4'
N N 0.0311 0.0180 'International Tables Vol C Tables 4.2.6.8 and 6.1.1.4'
O O 0.0492 0.0322 'International Tables Vol C Tables 4.2.6.8 and 6.1.1.4'
S S 0.3331 0.5567 'International Tables Vol C Tables 4.2.6.8 and 6.1.1.4'

loop_
_geom_angle_atom_site_label_1
_geom_angle_atom_site_label_2
_geom_angle_atom_site_label_3
_geom_angle_site_symmetry_1
_geom_angle_site_symmetry_3
_geom_angle
_geom_angle_publ_flag
C7A S1 C2 . . 88.87(10) y
N3 C2 C8 . . 122.13(19) ?
N3 C2 S1 . . 115.63(16) y
C8 C2 S1 . . 122.24(15) ?
C2 N3 C3A . . 110.75(18) y
N3 C3A C4 . . 125.9(2) ?
N3 C3A C7A . . 115.15(19) y
C4 C3A C7A . . 119.0(2) ?
C5 C4 C3A . . 119.1(2) ?
C4 C5 C6 . . 121.2(2) ?
C7 C6 C5 . . 120.9(2) ?
C6 C7 C7A . . 118.1(2) ?
C7 C7A C3A . . 121.7(2) ?
C7 C7A S1 . . 128.67(17) ?
C3A C7A S1 . . 109.57(16) y
C16 C8 C2 . . 121.80(18) ?
C16 C8 C9 . . 119.64(19) ?
C2 C8 C9 . . 118.56(18) ?
O2 C9 O1 . . 116.96(18) ?
O2 C9 C8 . . 125.2(2) ?
O1 C9 C8 . . 117.81(18) ?
O1 C10 C11 . . 116.83(18) ?
O1 C10 C15 . . 120.59(19) ?
C11 C10 C15 . . 122.58(19) ?
C10 C11 C12 . . 118.41(19) ?
C11 C12 C13 . . 120.6(2) ?
C14 C13 C12 . . 120.1(2) ?
C13 C14 C15 . . 120.63(19) ?
C10 C15 C14 . . 117.67(19) ?
C10 C15 C16 . . 118.07(19) ?
C14 C15 C16 . . 124.25(19) ?
C8 C16 C15 . . 121.26(19) ?
C9 O1 C10 . . 122.61(16) ?
C5 C4 H4 . . 120.5 ?
C3A C4 H4 . . 120.5 ?
C4 C5 H5 . . 119.4 ?
C6 C5 H5 . . 119.4 ?
C7 C6 H6 . . 119.5 ?
C5 C6 H6 . . 119.5 ?
C6 C7 H7 . . 121.0 ?
C7A C7 H7 . . 121.0 ?
C10 C11 H11 . . 120.8 ?
C12 C11 H11 . . 120.8 ?
C11 C12 H12 . . 119.7 ?
C13 C12 H12 . . 119.7 ?
C14 C13 H13 . . 119.9 ?
C12 C13 H13 . . 119.9 ?
C13 C14 H14 . . 119.7 ?
C15 C14 H14 . . 119.7 ?
C8 C16 H16 . . 119.4 ?
C15 C16 H16 . . 119.4 ?

loop_
_geom_bond_atom_site_label_1
_geom_bond_atom_site_label_2
_geom_bond_site_symmetry_2
_geom_bond_distance
_geom_bond_publ_flag
S1 C7A . 1.733(2) y
S1 C2 . 1.758(2) y
C2 N3 . 1.308(3) y
C2 C8 . 1.464(3) ?
N3 C3A . 1.380(3) y
C3A C4 . 1.406(3) ?
C3A C7A . 1.411(3) y
C4 C5 . 1.375(3) ?
C5 C6 . 1.407(3) ?
C6 C7 . 1.378(3) ?
C7 C7A . 1.396(3) ?
C8 C16 . 1.357(3) y
C8 C9 . 1.470(3) y
C9 O2 . 1.210(3) ?
C9 O1 . 1.365(3) y
C10 O1 . 1.379(2) y
C10 C11 . 1.385(3) ?
C10 C15 . 1.401(3) ?
C11 C12 . 1.388(3) ?
C12 C13 . 1.405(3) ?
C13 C14 . 1.377(3) ?
C14 C15 . 1.409(3) ?
C15 C16 . 1.434(3) y
C4 H4 . 0.9500 ?
C5 H5 . 0.9500 ?
C6 H6 . 0.9500 ?
C7 H7 . 0.9500 ?
C11 H11 . 0.9500 ?
C12 H12 . 0.9500 ?
C13 H13 . 0.9500 ?
C14 H14 . 0.9500 ?
C16 H16 . 0.9500 ?

loop_
_geom_hbond_atom_site_label_D
_geom_hbond_atom_site_label_H
_geom_hbond_atom_site_label_A
_geom_hbond_site_symmetry_A
_geom_hbond_distance_DH
_geom_hbond_distance_HA
_geom_hbond_distance_DA
_geom_hbond_angle_DHA
_geom_hbond_publ_flag
C14 H14 O1 4_575 0.95 2.46 3.383(3) 162.9 yes
C11 H11 N3 4_676 0.95 2.63 3.523(3) 156.2 yes
C13 H13 O2 4_675 0.95 2.65 3.314(3) 127.3 yes

loop_
_geom_torsion_atom_site_label_1
_geom_torsion_atom_site_label_2
_geom_torsion_atom_site_label_3
_geom_torsion_atom_site_label_4
_geom_torsion_site_symmetry_1
_geom_torsion_site_symmetry_2
_geom_torsion_site_symmetry_3
_geom_torsion_site_symmetry_4
_geom_torsion
_geom_torsion_publ_flag
C7A S1 C2 N3 . . . . 1.07(17) ?
C7A S1 C2 C8 . . . . -178.49(18) ?
C8 C2 N3 C3A . . . . 179.04(18) ?
S1 C2 N3 C3A . . . . -0.5(2) ?
C2 N3 C3A C4 . . . . 179.1(2) ?
C2 N3 C3A C7A . . . . -0.5(3) ?
N3 C3A C4 C5 . . . . -179.1(2) ?
C7A C3A C4 C5 . . . . 0.5(3) ?
C3A C4 C5 C6 . . . . -1.1(3) ?
C4 C5 C6 C7 . . . . 0.6(3) ?
C5 C6 C7 C7A . . . . 0.4(3) ?
C6 C7 C7A C3A . . . . -1.0(3) ?
C6 C7 C7A S1 . . . . 177.72(17) ?
N3 C3A C7A C7 . . . . -179.79(19) ?
C4 C3A C7A C7 . . . . 0.6(3) ?
N3 C3A C7A S1 . . . . 1.3(2) ?
C4 C3A C7A S1 . . . . -178.36(16) ?
C2 S1 C7A C7 . . . . 179.9(2) ?
C2 S1 C7A C3A . . . . -1.24(16) ?
N3 C2 C8 C16 . . . . -5.4(3) ?
S1 C2 C8 C16 . . . . 174.10(16) ?
N3 C2 C8 C9 . . . . 174.66(19) ?
S1 C2 C8 C9 . . . . -5.8(3) ?
C16 C8 C9 O2 . . . . 179.9(2) ?
C2 C8 C9 O2 . . . . -0.2(3) ?
C16 C8 C9 O1 . . . . 0.2(3) ?
C2 C8 C9 O1 . . . . -179.90(17) ?
O1 C10 C11 C12 . . . . -178.97(18) ?
C15 C10 C11 C12 . . . . 0.4(3) ?
C10 C11 C12 C13 . . . . -0.9(3) ?
C11 C12 C13 C14 . . . . 0.7(3) ?
C12 C13 C14 C15 . . . . 0.1(3) ?
O1 C10 C15 C14 . . . . 179.76(18) ?
C11 C10 C15 C14 . . . . 0.5(3) ?
O1 C10 C15 C16 . . . . -1.3(3) ?
C11 C10 C15 C16 . . . . 179.42(19) ?
C13 C14 C15 C10 . . . . -0.7(3) ?
C13 C14 C15 C16 . . . . -179.6(2) ?
C2 C8 C16 C15 . . . . -179.62(19) ?
C9 C8 C16 C15 . . . . 0.3(3) ?
C10 C15 C16 C8 . . . . 0.2(3) ?
C14 C15 C16 C8 . . . . 179.1(2) ?
O2 C9 O1 C10 . . . . 179.04(18) ?
C8 C9 O1 C10 . . . . -1.2(3) ?
C11 C10 O1 C9 . . . . -178.83(18) ?
C15 C10 O1 C9 . . . . 1.8(3) ?

_cod_database_fobs_code 1566729
